data_4072196
loop_
_publ_author_name
'Armstrong, David R.'
'Drummond, Allison M.'
'Balloch, Liam'
'Graham, David V.'
'Hevia, Eva'
'Kennedy, Alan R.'

_publ_section_title
;
 Metalation of 2,4,6-Trimethylacetophenone Using Organozinc Reagents: The
 Role of the Base in Determining Composition and Structure of the
 Developing Enolate
;
_journal_issue 22
_journal_name_full Organometallics
_journal_page_first 5860
_journal_paper_doi 10.1021/om800658s
_journal_volume 27
_journal_year 2008
_chemical_formula_sum 'C28 H42 N2 O2 Zn'
_chemical_formula_weight 504.01
_chemical_name_systematic
;
 ?
;
_space_group_IT_number 4
_symmetry_cell_setting monoclinic
_symmetry_space_group_name_Hall 'P 2yb'
_symmetry_space_group_name_H-M 'P 1 21 1'
_atom_sites_solution_hydrogens geom
_atom_sites_solution_primary direct
_atom_sites_solution_secondary difmap
_audit_creation_method SHELXL-97
_cell_angle_alpha 90.00
_cell_angle_beta 98.4680(10)
_cell_angle_gamma 90.00
_cell_formula_units_Z 2
_cell_length_a 9.4749(3)
_cell_length_b 12.6708(3)
_cell_length_c 11.6753(3)
_cell_measurement_reflns_used 3283
_cell_measurement_temperature 123(2)
_cell_measurement_theta_max 27.48
_cell_measurement_theta_min 1.00
_cell_volume 1386.39(7)
_computing_structure_refinement 'SHELXL-97 (Sheldrick, 1997)'
_diffrn_ambient_temperature 123(2)
_diffrn_measured_fraction_theta_full 0.996
_diffrn_measured_fraction_theta_max 0.997
_diffrn_measurement_device_type 'Nonius Kappa CCD'
_diffrn_measurement_method 'Omega and Phi scans'
_diffrn_radiation_monochromator graphite
_diffrn_radiation_source 'fine-focus sealed tube'
_diffrn_radiation_type MoK\a
_diffrn_radiation_wavelength 0.71073
_diffrn_reflns_av_R_equivalents 0.0000
_diffrn_reflns_av_sigmaI/netI 0.0290
_diffrn_reflns_limit_h_max 12
_diffrn_reflns_limit_h_min -12
_diffrn_reflns_limit_k_max 16
_diffrn_reflns_limit_k_min -14
_diffrn_reflns_limit_l_max 15
_diffrn_reflns_limit_l_min -15
_diffrn_reflns_number 5511
_diffrn_reflns_theta_full 27.45
_diffrn_reflns_theta_max 27.45
_diffrn_reflns_theta_min 1.76
_exptl_absorpt_coefficient_mu 0.911
_exptl_absorpt_correction_type none
_exptl_crystal_colour Colourless
_exptl_crystal_density_diffrn 1.207
_exptl_crystal_density_method 'not measured'
_exptl_crystal_description Block
_exptl_crystal_F_000 540
_exptl_crystal_size_max 0.4
_exptl_crystal_size_mid 0.2
_exptl_crystal_size_min 0.2
_refine_diff_density_max 0.297
_refine_diff_density_min -0.323
_refine_diff_density_rms 0.042
_refine_ls_abs_structure_details 'Flack H D (1983), Acta Cryst. A39, 876-881'
_refine_ls_abs_structure_Flack 0.023(9)
_refine_ls_extinction_method none
_refine_ls_goodness_of_fit_ref 1.026
_refine_ls_hydrogen_treatment mixed
_refine_ls_matrix_type full
_refine_ls_number_parameters 324
_refine_ls_number_reflns 5511
_refine_ls_number_restraints 1
_refine_ls_restrained_S_all 1.026
_refine_ls_R_factor_all 0.0335
_refine_ls_R_factor_gt 0.0283
_refine_ls_shift/su_max 0.001
_refine_ls_shift/su_mean 0.000
_refine_ls_structure_factor_coef Fsqd
_refine_ls_weighting_details 'calc w=1/[\s^2^(Fo^2^)+(0.0294P)^2^+0.5335P] where P=(Fo^2^+2Fc^2^)/3'
_refine_ls_weighting_scheme calc
_refine_ls_wR_factor_gt 0.0625
_refine_ls_wR_factor_ref 0.0650
_reflns_number_gt 5119
_reflns_number_total 5511
_reflns_threshold_expression I>2\s(I)
_cod_data_source_file om800658s_si_002.cif
_cod_data_source_block dvg07rem016
_cod_depositor_comments
;
The following automatic conversions were performed:

'_symmetry_cell_setting' value 'Monoclinic' changed to 'monoclinic'
according to /home/saulius/struct/CIF-dictionaries/cif_core.dic
dictionary named 'cif_core.dic' version 2.4.1 from 2010-06-29.

Automatic conversion script
Id: cif_fix_values 1715 2011-07-08 13:25:40Z adriana 
;
_cod_original_sg_symbol_H-M P21
_cod_database_code 4072196

loop_
_symmetry_equiv_pos_as_xyz
'x, y, z'
'-x, y+1/2, -z'

loop_
_atom_site_label
_atom_site_type_symbol
_atom_site_fract_x
_atom_site_fract_y
_atom_site_fract_z
_atom_site_U_iso_or_equiv
_atom_site_adp_type
_atom_site_occupancy
_atom_site_symmetry_multiplicity
_atom_site_calc_flag
_atom_site_refinement_flags
Zn1 Zn 0.03767(2) 0.94913(2) 0.664315(17) 0.02215(6) Uani 1 1 d .
O1 O 0.06112(16) 1.09242(12) 0.70969(13) 0.0272(3) Uani 1 1 d .
O2 O 0.17414(15) 0.83815(13) 0.67529(13) 0.0270(3) Uani 1 1 d .
N1 N -0.13834(19) 0.87358(16) 0.71930(17) 0.0289(4) Uani 1 1 d .
N2 N -0.07678(16) 0.9488(2) 0.49698(13) 0.0292(3) Uani 1 1 d .
C1 C 0.1533(3) 1.0444(2) 0.9026(2) 0.0328(5) Uani 1 1 d .
C2 C 0.1187(2) 1.11470(18) 0.81761(18) 0.0239(4) Uani 1 1 d .
C3 C 0.1426(2) 1.23019(18) 0.84018(17) 0.0237(4) Uani 1 1 d .
C4 C 0.2762(2) 1.2755(2) 0.83291(19) 0.0280(5) Uani 1 1 d .
C5 C 0.2960(3) 1.3825(2) 0.85385(19) 0.0319(5) Uani 1 1 d .
H5 H 0.3863 1.4129 0.8482 0.038 Uiso 1 1 calc R
C6 C 0.1875(2) 1.4467(3) 0.88297(16) 0.0311(4) Uani 1 1 d .
C7 C 0.0566(3) 1.40081(19) 0.88908(19) 0.0294(5) Uani 1 1 d .
H7 H -0.0184 1.4434 0.9094 0.035 Uiso 1 1 calc R
C8 C 0.0312(2) 1.29392(19) 0.86638(18) 0.0258(5) Uani 1 1 d .
C9 C -0.1168(3) 1.2495(2) 0.8660(2) 0.0357(6) Uani 1 1 d .
H9A H -0.1672 1.2914 0.9177 0.054 Uiso 1 1 calc R
H9B H -0.1098 1.1762 0.8927 0.054 Uiso 1 1 calc R
H9C H -0.1693 1.2522 0.7872 0.054 Uiso 1 1 calc R
C10 C 0.2110(3) 1.5625(2) 0.9068(2) 0.0433(7) Uani 1 1 d .
H10A H 0.2856 1.5717 0.9737 0.065 Uiso 1 1 calc R
H10B H 0.1221 1.5946 0.9234 0.065 Uiso 1 1 calc R
H10C H 0.2407 1.5967 0.8389 0.065 Uiso 1 1 calc R
C11 C 0.3967(3) 1.2090(2) 0.8005(3) 0.0417(6) Uani 1 1 d .
H11A H 0.4792 1.2541 0.7942 0.063 Uiso 1 1 calc R
H11B H 0.3656 1.1743 0.7260 0.063 Uiso 1 1 calc R
H11C H 0.4233 1.1554 0.8603 0.063 Uiso 1 1 calc R
C12 C 0.3539(2) 0.9472(3) 0.6160(2) 0.0368(5) Uani 1 1 d .
C13 C 0.3063(2) 0.85726(19) 0.65347(18) 0.0244(5) Uani 1 1 d .
C14 C 0.4030(2) 0.76337(18) 0.67864(19) 0.0244(5) Uani 1 1 d .
C15 C 0.4371(2) 0.69909(19) 0.5891(2) 0.0294(5) Uani 1 1 d .
C16 C 0.5243(2) 0.6115(2) 0.6175(2) 0.0337(5) Uani 1 1 d .
H16 H 0.5463 0.5669 0.5572 0.040 Uiso 1 1 calc R
C17 C 0.5797(2) 0.5878(2) 0.7304(2) 0.0369(6) Uani 1 1 d .
C18 C 0.5456(2) 0.6531(2) 0.8180(2) 0.0338(6) Uani 1 1 d .
H18 H 0.5834 0.6377 0.8962 0.041 Uiso 1 1 calc R
C19 C 0.4574(2) 0.7403(2) 0.7938(2) 0.0279(5) Uani 1 1 d .
C20 C 0.4212(3) 0.8082(2) 0.8913(2) 0.0341(6) Uani 1 1 d .
H20A H 0.3246 0.7914 0.9064 0.051 Uiso 1 1 calc R
H20B H 0.4257 0.8828 0.8698 0.051 Uiso 1 1 calc R
H20C H 0.4896 0.7947 0.9612 0.051 Uiso 1 1 calc R
C21 C 0.6761(3) 0.4924(2) 0.7596(3) 0.0524(8) Uani 1 1 d .
H21A H 0.6528 0.4382 0.7000 0.079 Uiso 1 1 calc R
H21B H 0.6615 0.4640 0.8350 0.079 Uiso 1 1 calc R
H21C H 0.7760 0.5138 0.7625 0.079 Uiso 1 1 calc R
C22 C 0.3832(3) 0.7234(2) 0.4643(2) 0.0371(6) Uani 1 1 d .
H22A H 0.4369 0.7830 0.4389 0.056 Uiso 1 1 calc R
H22B H 0.2817 0.7417 0.4559 0.056 Uiso 1 1 calc R
H22C H 0.3958 0.6614 0.4166 0.056 Uiso 1 1 calc R
C23 C -0.0939(3) 0.7831(2) 0.7958(2) 0.0407(6) Uani 1 1 d .
H23A H -0.0410 0.8087 0.8690 0.061 Uiso 1 1 calc R
H23B H -0.0327 0.7362 0.7579 0.061 Uiso 1 1 calc R
H23C H -0.1785 0.7442 0.8112 0.061 Uiso 1 1 calc R
C24 C -0.2230(2) 0.9481(3) 0.7796(2) 0.0402(5) Uani 1 1 d .
H24A H -0.2475 1.0102 0.7308 0.060 Uiso 1 1 calc R
H24B H -0.1668 0.9699 0.8530 0.060 Uiso 1 1 calc R
H24C H -0.3106 0.9133 0.7950 0.060 Uiso 1 1 calc R
C25 C -0.2214(2) 0.8369(2) 0.6082(2) 0.0362(6) Uani 1 1 d .
H25A H -0.3204 0.8207 0.6201 0.043 Uiso 1 1 calc R
H25B H -0.1782 0.7713 0.5829 0.043 Uiso 1 1 calc R
C26 C -0.2234(2) 0.9200(2) 0.5152(2) 0.0372(6) Uani 1 1 d .
H26A H -0.2769 0.8930 0.4418 0.045 Uiso 1 1 calc R
H26B H -0.2733 0.9837 0.5378 0.045 Uiso 1 1 calc R
C27 C -0.0766(4) 1.0516(2) 0.4388(3) 0.0453(7) Uani 1 1 d .
H27A H -0.1447 1.0502 0.3670 0.068 Uiso 1 1 calc R
H27B H 0.0192 1.0664 0.4208 0.068 Uiso 1 1 calc R
H27C H -0.1043 1.1069 0.4899 0.068 Uiso 1 1 calc R
C28 C -0.0172(3) 0.8676(2) 0.4255(2) 0.0397(7) Uani 1 1 d .
H28A H -0.0181 0.7987 0.4634 0.060 Uiso 1 1 calc R
H28B H 0.0810 0.8864 0.4170 0.060 Uiso 1 1 calc R
H28C H -0.0754 0.8643 0.3489 0.060 Uiso 1 1 calc R
H1A H 0.191(3) 1.068(2) 0.977(2) 0.042(8) Uiso 1 1 d .
H1B H 0.141(3) 0.973(2) 0.890(2) 0.037(8) Uiso 1 1 d .
H12A H 0.295(3) 1.006(2) 0.598(2) 0.036(7) Uiso 1 1 d .
H12B H 0.447(3) 0.948(3) 0.604(2) 0.047(7) Uiso 1 1 d .

loop_
_atom_site_aniso_label
_atom_site_aniso_U_11
_atom_site_aniso_U_22
_atom_site_aniso_U_33
_atom_site_aniso_U_23
_atom_site_aniso_U_13
_atom_site_aniso_U_12
Zn1 0.01778(9) 0.02490(12) 0.02342(10) -0.00336(14) 0.00184(7) -0.00047(13)
O1 0.0308(8) 0.0263(9) 0.0229(7) -0.0047(7) -0.0009(6) -0.0026(7)
O2 0.0168(7) 0.0266(9) 0.0381(8) -0.0006(7) 0.0058(6) 0.0011(6)
N1 0.0202(9) 0.0311(11) 0.0362(10) -0.0037(9) 0.0072(8) -0.0024(8)
N2 0.0308(8) 0.0308(9) 0.0242(7) -0.0045(13) -0.0018(6) 0.0063(13)
C1 0.0401(13) 0.0285(14) 0.0278(13) -0.0012(11) -0.0021(10) -0.0058(11)
C2 0.0204(10) 0.0267(12) 0.0250(11) -0.0017(9) 0.0041(8) -0.0025(9)
C3 0.0274(10) 0.0266(12) 0.0166(9) 0.0003(9) 0.0014(8) -0.0024(9)
C4 0.0289(11) 0.0318(13) 0.0231(10) -0.0042(10) 0.0033(8) -0.0040(10)
C5 0.0305(12) 0.0364(14) 0.0285(11) -0.0033(10) 0.0036(9) -0.0105(10)
C6 0.0435(11) 0.0277(11) 0.0218(8) -0.0051(15) 0.0036(7) -0.0042(17)
C7 0.0372(12) 0.0278(12) 0.0247(11) 0.0008(9) 0.0091(9) 0.0020(10)
C8 0.0293(11) 0.0288(12) 0.0195(10) 0.0040(9) 0.0047(8) -0.0003(9)
C9 0.0297(12) 0.0334(14) 0.0457(14) 0.0046(12) 0.0114(10) 0.0017(10)
C10 0.0602(18) 0.0307(14) 0.0387(14) -0.0063(12) 0.0067(13) -0.0096(13)
C11 0.0309(13) 0.0430(17) 0.0538(16) -0.0106(14) 0.0145(12) -0.0075(12)
C12 0.0268(10) 0.0354(13) 0.0511(13) 0.0152(18) 0.0151(9) 0.0059(17)
C13 0.0193(10) 0.0299(13) 0.0245(10) -0.0018(9) 0.0045(8) 0.0007(9)
C14 0.0155(9) 0.0256(12) 0.0329(11) -0.0002(9) 0.0063(8) -0.0021(8)
C15 0.0200(10) 0.0313(13) 0.0379(12) -0.0056(10) 0.0074(9) -0.0062(9)
C16 0.0220(11) 0.0319(14) 0.0484(14) -0.0126(11) 0.0093(10) -0.0016(10)
C17 0.0210(11) 0.0314(14) 0.0574(16) -0.0068(12) 0.0026(11) 0.0031(10)
C18 0.0241(11) 0.0332(14) 0.0420(14) 0.0006(11) -0.0026(10) 0.0035(10)
C19 0.0221(10) 0.0295(13) 0.0319(11) -0.0006(10) 0.0028(9) -0.0013(9)
C20 0.0349(13) 0.0358(14) 0.0308(12) -0.0035(11) 0.0017(10) 0.0048(11)
C21 0.0393(15) 0.0405(16) 0.074(2) -0.0074(15) -0.0027(14) 0.0179(12)
C22 0.0372(13) 0.0420(16) 0.0338(13) -0.0083(11) 0.0103(10) -0.0028(11)
C23 0.0362(13) 0.0395(16) 0.0476(15) 0.0094(13) 0.0102(11) -0.0061(12)
C24 0.0278(9) 0.0464(14) 0.0494(12) -0.010(2) 0.0156(9) -0.0003(18)
C25 0.0212(11) 0.0389(15) 0.0468(14) -0.0092(12) -0.0002(10) -0.0071(10)
C26 0.0248(10) 0.0442(18) 0.0380(12) -0.0077(11) -0.0099(9) 0.0030(10)
C27 0.0593(19) 0.0428(18) 0.0311(14) 0.0029(13) -0.0020(13) 0.0034(14)
C28 0.0472(16) 0.0457(17) 0.0252(12) -0.0106(12) 0.0016(11) 0.0075(14)

loop_
_atom_type_symbol
_atom_type_description
_atom_type_scat_dispersion_real
_atom_type_scat_dispersion_imag
_atom_type_scat_source
Zn Zn 0.2839 1.4301 'International Tables Vol C Tables 4.2.6.8 and 6.1.1.4'
O O 0.0106 0.0060 'International Tables Vol C Tables 4.2.6.8 and 6.1.1.4'
N N 0.0061 0.0033 'International Tables Vol C Tables 4.2.6.8 and 6.1.1.4'
C C 0.0033 0.0016 'International Tables Vol C Tables 4.2.6.8 and 6.1.1.4'
H H 0.0000 0.0000 'International Tables Vol C Tables 4.2.6.8 and 6.1.1.4'

loop_
_geom_angle_atom_site_label_1
_geom_angle_atom_site_label_2
_geom_angle_atom_site_label_3
_geom_angle
O1 Zn1 O2 129.72(7)
O1 Zn1 N2 106.66(10)
O2 Zn1 N2 108.39(8)
O1 Zn1 N1 114.59(7)
O2 Zn1 N1 101.81(7)
N2 Zn1 N1 87.64(8)
C2 O1 Zn1 118.94(14)
C13 O2 Zn1 120.00(14)
C23 N1 C24 109.5(2)
C23 N1 C25 110.6(2)
C24 N1 C25 111.07(18)
C23 N1 Zn1 111.71(14)
C24 N1 Zn1 111.35(18)
C25 N1 Zn1 102.54(14)
C27 N2 C26 110.4(2)
C27 N2 C28 109.1(2)
C26 N2 C28 110.6(2)
C27 N2 Zn1 113.23(19)
C26 N2 Zn1 103.59(12)
C28 N2 Zn1 109.80(15)
C2 C1 H1A 119.3(18)
C2 C1 H1B 121.5(15)
H1A C1 H1B 119(2)
O1 C2 C1 125.7(2)
O1 C2 C3 113.89(18)
C1 C2 C3 120.4(2)
C8 C3 C4 119.6(2)
C8 C3 C2 120.21(19)
C4 C3 C2 120.2(2)
C5 C4 C3 119.3(2)
C5 C4 C11 120.2(2)
C3 C4 C11 120.5(2)
C4 C5 C6 122.0(2)
C4 C5 H5 119.0
C6 C5 H5 119.0
C7 C6 C5 117.9(3)
C7 C6 C10 120.7(3)
C5 C6 C10 121.4(2)
C6 C7 C8 122.1(2)
C6 C7 H7 119.0
C8 C7 H7 119.0
C7 C8 C3 119.2(2)
C7 C8 C9 119.8(2)
C3 C8 C9 121.0(2)
C8 C9 H9A 109.5
C8 C9 H9B 109.5
H9A C9 H9B 109.5
C8 C9 H9C 109.5
H9A C9 H9C 109.5
H9B C9 H9C 109.5
C6 C10 H10A 109.5
C6 C10 H10B 109.5
H10A C10 H10B 109.5
C6 C10 H10C 109.5
H10A C10 H10C 109.5
H10B C10 H10C 109.5
C4 C11 H11A 109.5
C4 C11 H11B 109.5
H11A C11 H11B 109.5
C4 C11 H11C 109.5
H11A C11 H11C 109.5
H11B C11 H11C 109.5
C13 C12 H12A 122.4(17)
C13 C12 H12B 117(3)
H12A C12 H12B 121(3)
C12 C13 O2 126.4(2)
C12 C13 C14 121.2(2)
O2 C13 C14 112.37(19)
C19 C14 C15 120.3(2)
C19 C14 C13 118.7(2)
C15 C14 C13 121.0(2)
C16 C15 C14 118.6(2)
C16 C15 C22 119.9(2)
C14 C15 C22 121.5(2)
C17 C16 C15 122.0(2)
C17 C16 H16 119.0
C15 C16 H16 119.0
C16 C17 C18 118.5(2)
C16 C17 C21 121.2(2)
C18 C17 C21 120.3(3)
C19 C18 C17 121.5(2)
C19 C18 H18 119.3
C17 C18 H18 119.3
C18 C19 C14 119.2(2)
C18 C19 C20 119.9(2)
C14 C19 C20 121.0(2)
C19 C20 H20A 109.5
C19 C20 H20B 109.5
H20A C20 H20B 109.5
C19 C20 H20C 109.5
H20A C20 H20C 109.5
H20B C20 H20C 109.5
C17 C21 H21A 109.5
C17 C21 H21B 109.5
H21A C21 H21B 109.5
C17 C21 H21C 109.5
H21A C21 H21C 109.5
H21B C21 H21C 109.5
C15 C22 H22A 109.5
C15 C22 H22B 109.5
H22A C22 H22B 109.5
C15 C22 H22C 109.5
H22A C22 H22C 109.5
H22B C22 H22C 109.5
N1 C23 H23A 109.5
N1 C23 H23B 109.5
H23A C23 H23B 109.5
N1 C23 H23C 109.5
H23A C23 H23C 109.5
H23B C23 H23C 109.5
N1 C24 H24A 109.5
N1 C24 H24B 109.5
H24A C24 H24B 109.5
N1 C24 H24C 109.5
H24A C24 H24C 109.5
H24B C24 H24C 109.5
N1 C25 C26 111.0(2)
N1 C25 H25A 109.4
C26 C25 H25A 109.4
N1 C25 H25B 109.4
C26 C25 H25B 109.4
H25A C25 H25B 108.0
N2 C26 C25 111.18(19)
N2 C26 H26A 109.4
C25 C26 H26A 109.4
N2 C26 H26B 109.4
C25 C26 H26B 109.4
H26A C26 H26B 108.0
N2 C27 H27A 109.5
N2 C27 H27B 109.5
H27A C27 H27B 109.5
N2 C27 H27C 109.5
H27A C27 H27C 109.5
H27B C27 H27C 109.5
N2 C28 H28A 109.5
N2 C28 H28B 109.5
H28A C28 H28B 109.5
N2 C28 H28C 109.5
H28A C28 H28C 109.5
H28B C28 H28C 109.5

loop_
_geom_bond_atom_site_label_1
_geom_bond_atom_site_label_2
_geom_bond_distance
Zn1 O1 1.8952(16)
Zn1 O2 1.9019(15)
Zn1 N2 2.0902(14)
Zn1 N1 2.1036(19)
O1 C2 1.327(3)
O2 C13 1.336(2)
N1 C23 1.476(3)
N1 C24 1.482(4)
N1 C25 1.489(3)
N2 C27 1.470(4)
N2 C26 1.482(3)
N2 C28 1.487(4)
C1 C2 1.338(3)
C1 H1A 0.94(3)
C1 H1B 0.92(3)
C2 C3 1.498(3)
C3 C8 1.398(3)
C3 C4 1.404(3)
C4 C5 1.384(3)
C4 C11 1.512(4)
C5 C6 1.392(4)
C5 H5 0.9500
C6 C7 1.381(3)
C6 C10 1.504(4)
C7 C8 1.394(3)
C7 H7 0.9500
C8 C9 1.509(3)
C9 H9A 0.9800
C9 H9B 0.9800
C9 H9C 0.9800
C10 H10A 0.9800
C10 H10B 0.9800
C10 H10C 0.9800
C11 H11A 0.9800
C11 H11B 0.9800
C11 H11C 0.9800
C12 C13 1.324(4)
C12 H12A 0.93(3)
C12 H12B 0.91(3)
C13 C14 1.504(3)
C14 C19 1.398(3)
C14 C15 1.400(3)
C15 C16 1.394(4)
C15 C22 1.504(3)
C16 C17 1.379(4)
C16 H16 0.9500
C17 C18 1.390(4)
C17 C21 1.522(4)
C18 C19 1.390(3)
C18 H18 0.9500
C19 C20 1.507(3)
C20 H20A 0.9800
C20 H20B 0.9800
C20 H20C 0.9800
C21 H21A 0.9800
C21 H21B 0.9800
C21 H21C 0.9800
C22 H22A 0.9800
C22 H22B 0.9800
C22 H22C 0.9800
C23 H23A 0.9800
C23 H23B 0.9800
C23 H23C 0.9800
C24 H24A 0.9800
C24 H24B 0.9800
C24 H24C 0.9800
C25 C26 1.511(4)
C25 H25A 0.9900
C25 H25B 0.9900
C26 H26A 0.9900
C26 H26B 0.9900
C27 H27A 0.9800
C27 H27B 0.9800
C27 H27C 0.9800
C28 H28A 0.9800
C28 H28B 0.9800
C28 H28C 0.9800

loop_
_geom_torsion_atom_site_label_1
_geom_torsion_atom_site_label_2
_geom_torsion_atom_site_label_3
_geom_torsion_atom_site_label_4
_geom_torsion
O2 Zn1 O1 C2 -53.95(18)
N2 Zn1 O1 C2 173.47(14)
N1 Zn1 O1 C2 78.33(16)
O1 Zn1 O2 C13 -39.44(18)
N2 Zn1 O2 C13 92.53(16)
N1 Zn1 O2 C13 -176.03(15)
O1 Zn1 N1 C23 -119.04(16)
O2 Zn1 N1 C23 25.42(18)
N2 Zn1 N1 C23 133.71(18)
O1 Zn1 N1 C24 3.70(17)
O2 Zn1 N1 C24 148.15(15)
N2 Zn1 N1 C24 -103.55(16)
O1 Zn1 N1 C25 122.55(14)
O2 Zn1 N1 C25 -93.00(15)
N2 Zn1 N1 C25 15.29(16)
O1 Zn1 N2 C27 17.12(19)
O2 Zn1 N2 C27 -126.23(18)
N1 Zn1 N2 C27 132.11(18)
O1 Zn1 N2 C26 -102.54(18)
O2 Zn1 N2 C26 114.12(17)
N1 Zn1 N2 C26 12.45(18)
O1 Zn1 N2 C28 139.33(18)
O2 Zn1 N2 C28 -4.0(2)
N1 Zn1 N2 C28 -105.68(19)
Zn1 O1 C2 C1 -5.4(3)
Zn1 O1 C2 C3 175.24(13)
O1 C2 C3 C8 83.4(2)
C1 C2 C3 C8 -96.0(3)
O1 C2 C3 C4 -95.4(2)
C1 C2 C3 C4 85.2(3)
C8 C3 C4 C5 1.1(3)
C2 C3 C4 C5 179.9(2)
C8 C3 C4 C11 -177.8(2)
C2 C3 C4 C11 0.9(3)
C3 C4 C5 C6 0.5(3)
C11 C4 C5 C6 179.5(2)
C4 C5 C6 C7 -0.9(3)
C4 C5 C6 C10 179.3(2)
C5 C6 C7 C8 -0.4(3)
C10 C6 C7 C8 179.4(2)
C6 C7 C8 C3 2.1(3)
C6 C7 C8 C9 -175.6(2)
C4 C3 C8 C7 -2.4(3)
C2 C3 C8 C7 178.87(19)
C4 C3 C8 C9 175.3(2)
C2 C3 C8 C9 -3.4(3)
Zn1 O2 C13 C12 -4.9(3)
Zn1 O2 C13 C14 173.94(13)
C12 C13 C14 C19 101.8(3)
O2 C13 C14 C19 -77.1(2)
C12 C13 C14 C15 -79.0(3)
O2 C13 C14 C15 102.1(2)
C19 C14 C15 C16 0.8(3)
C13 C14 C15 C16 -178.4(2)
C19 C14 C15 C22 -178.5(2)
C13 C14 C15 C22 2.4(3)
C14 C15 C16 C17 -1.2(3)
C22 C15 C16 C17 178.1(2)
C15 C16 C17 C18 0.7(4)
C15 C16 C17 C21 -179.4(2)
C16 C17 C18 C19 0.3(4)
C21 C17 C18 C19 -179.7(2)
C17 C18 C19 C14 -0.7(4)
C17 C18 C19 C20 179.1(2)
C15 C14 C19 C18 0.1(3)
C13 C14 C19 C18 179.3(2)
C15 C14 C19 C20 -179.6(2)
C13 C14 C19 C20 -0.5(3)
C23 N1 C25 C26 -160.3(2)
C24 N1 C25 C26 78.0(3)
Zn1 N1 C25 C26 -41.1(2)
C27 N2 C26 C25 -160.4(2)
C28 N2 C26 C25 78.7(2)
Zn1 N2 C26 C25 -38.9(2)
N1 C25 C26 N2 57.5(3)
